data_2016616
loop_
_publ_author_name
'Meng, Xiang-Gao'
'Xiao, Yi-Long'
'Zhang, Hang'
'Zhou, Chun-Shan'

_publ_section_title
;
 Hydrogen-bonded layers in the 1:2 cocrystal of 2,2'-dithiodibenzoic
 acid with isonicotinohydrazide
;
_journal_coeditor_code SK3220
_journal_issue 5
_journal_name_full 'Acta Crystallographica Section C'
_journal_page_first o261
_journal_page_last o263
_journal_paper_doi 10.1107/S0108270108008925
_journal_volume 64
_journal_year 2008
_chemical_formula_iupac 'C14 H10 O4 S2, 2C6 H7 N3 O'
_chemical_formula_moiety 'C14 H10 O4 S2, 2(C6 H7 N3 O)'
_chemical_formula_sum 'C26 H24 N6 O6 S2'
_chemical_formula_weight 580.63
_chemical_name_systematic
;
2,2'-dithiodibenzoic acid--isonicotinohydrazide (1/2)
;
_space_group_IT_number 2
_symmetry_cell_setting triclinic
_symmetry_space_group_name_Hall '-P 1'
_symmetry_space_group_name_H-M 'P -1'
_atom_sites_solution_hydrogens geom
_atom_sites_solution_primary direct
_atom_sites_solution_secondary difmap
_audit_creation_method SHELXL-97
_cell_angle_alpha 83.4440(10)
_cell_angle_beta 88.0540(10)
_cell_angle_gamma 84.3450(10)
_cell_formula_units_Z 2
_cell_length_a 9.8821(8)
_cell_length_b 11.0170(9)
_cell_length_c 12.2592(10)
_cell_measurement_reflns_used 2241
_cell_measurement_temperature 298(2)
_cell_measurement_theta_max 21.41
_cell_measurement_theta_min 2.37
_cell_volume 1319.14(19)
_computing_cell_refinement 'SAINT-Plus (Bruker, 2001)'
_computing_data_collection 'SMART (Bruker, 2001)'
_computing_data_reduction 'SAINT-Plus (Bruker, 2001)'
_computing_molecular_graphics 'PLATON (Spek, 2003)'
_computing_publication_material 'PLATON (Spek, 2003)'
_computing_structure_refinement 'SHELXL97 (Sheldrick, 2008)'
_computing_structure_solution 'SHELXS97 (Sheldrick, 2008)'
_diffrn_ambient_temperature 298(2)
_diffrn_measured_fraction_theta_full 0.992
_diffrn_measured_fraction_theta_max 0.992
_diffrn_measurement_device_type 'Bruker SMART APEX CCD area-detector'
_diffrn_measurement_method '0.3\% wide \w exposures'
_diffrn_radiation_monochromator graphite
_diffrn_radiation_source 'fine focus sealed Siemens Mo tube'
_diffrn_radiation_type 'Mo k\a'
_diffrn_radiation_wavelength 0.71073
_diffrn_reflns_av_R_equivalents 0.0401
_diffrn_reflns_av_sigmaI/netI 0.0570
_diffrn_reflns_limit_h_max 12
_diffrn_reflns_limit_h_min -12
_diffrn_reflns_limit_k_max 13
_diffrn_reflns_limit_k_min -13
_diffrn_reflns_limit_l_max 15
_diffrn_reflns_limit_l_min -15
_diffrn_reflns_number 12845
_diffrn_reflns_theta_full 26.00
_diffrn_reflns_theta_max 26.00
_diffrn_reflns_theta_min 1.67
_exptl_absorpt_coefficient_mu 0.256
_exptl_absorpt_correction_T_max 0.9898
_exptl_absorpt_correction_T_min 0.8864
_exptl_absorpt_correction_type multi-scan
_exptl_absorpt_process_details '(SADABS; Sheldrick, 1997)'
_exptl_crystal_colour red
_exptl_crystal_density_diffrn 1.462
_exptl_crystal_density_method 'not measured'
_exptl_crystal_description plate
_exptl_crystal_F_000 604
_exptl_crystal_size_max 0.10
_exptl_crystal_size_mid 0.06
_exptl_crystal_size_min 0.04
_refine_diff_density_max 0.304
_refine_diff_density_min -0.218
_refine_ls_extinction_method none
_refine_ls_goodness_of_fit_ref 1.053
_refine_ls_hydrogen_treatment mixed
_refine_ls_matrix_type full
_refine_ls_number_parameters 385
_refine_ls_number_reflns 5145
_refine_ls_number_restraints 0
_refine_ls_restrained_S_all 1.065
_refine_ls_R_factor_all 0.0867
_refine_ls_R_factor_gt 0.0572
_refine_ls_shift/su_max 0.000
_refine_ls_shift/su_mean 0.000
_refine_ls_structure_factor_coef Fsqd
_refine_ls_weighting_details 'calc w=1/[\s^2^(Fo^2^)+(0.0620P)^2^+0.1314P] where P=(Fo^2^+2Fc^2^)/3'
_refine_ls_weighting_scheme calc
_refine_ls_wR_factor_gt 0.1261
_refine_ls_wR_factor_ref 0.1370
_reflns_number_gt 3619
_reflns_number_total 5145
_reflns_threshold_expression I>2\s(I)
_cod_data_source_file sk3220.cif
_cod_data_source_block I
_cod_depositor_comments
;
The following automatic conversions were performed:
'_symmetry_cell_setting' value 'Triclinic' changed to 'triclinic'
according to '/home/saulius/struct/CIF-dictionaries/cif_core.dic'
dictionary named 'cif_core.dic' version 2.4.1 from 2010-06-29.

Automatic conversion script
Id: cif_fix_enum 1527 2010-12-29 10:47:43Z saulius 

The following automatic conversions were performed:

'_symmetry_cell_setting' value 'Triclinic' changed to 'triclinic'
according to /home/saulius/struct/CIF-dictionaries/cif_core.dic
dictionary named 'cif_core.dic' version 2.4.1 from 2010-06-29.

Automatic conversion script
Id: cif_fix_values 1715 2011-07-08 13:25:40Z adriana 
;
_cod_original_sg_symbol_H-M P-1
_cod_database_code 2016616
_cod_database_fobs_code 2016616

loop_
_symmetry_equiv_pos_as_xyz
'x, y, z'
'-x, -y, -z'

loop_
_atom_site_type_symbol
_atom_site_label
_atom_site_fract_x
_atom_site_fract_y
_atom_site_fract_z
_atom_site_U_iso_or_equiv
_atom_site_adp_type
_atom_site_calc_flag
_atom_site_refinement_flags
_atom_site_occupancy
C C1 -0.1097(3) 0.1583(2) 0.5380(2) 0.0353(6) Uani d . 1
C C2 -0.0377(3) 0.1620(3) 0.4392(2) 0.0421(7) Uani d . 1
H H2 -0.0531 0.1083 0.3886 0.051 Uiso calc R 1
C C3 0.0569(3) 0.2458(3) 0.4161(2) 0.0475(8) Uani d . 1
H H3 0.1051 0.2467 0.3496 0.057 Uiso calc R 1
C C4 0.0106(3) 0.3232(3) 0.5793(3) 0.0483(8) Uani d . 1
H H4 0.0256 0.3798 0.6273 0.058 Uiso calc R 1
C C5 -0.0837(3) 0.2418(3) 0.6090(2) 0.0426(7) Uani d . 1
H H5 -0.1298 0.2426 0.6763 0.051 Uiso calc R 1
C C6 -0.2102(3) 0.0675(3) 0.5739(2) 0.0409(7) Uani d . 1
N N1 0.0821(2) 0.3255(2) 0.4850(2) 0.0475(7) Uani d . 1
N N2 -0.2642(3) 0.0154(3) 0.4958(2) 0.0514(7) Uani d . 1
H H2A -0.244(3) 0.037(3) 0.431(3) 0.062 Uiso d . 1
N N3 -0.3597(3) -0.0714(3) 0.5175(3) 0.0628(9) Uani d D 1
H H3A -0.326(4) -0.135(2) 0.555(3) 0.075 Uiso d D 1
H H3B -0.421(3) -0.046(3) 0.555(2) 0.075 Uiso d D 1
O O1 -0.2380(2) 0.0435(2) 0.67213(17) 0.0621(7) Uani d . 1
C C7 1.6566(3) 0.0793(2) 0.1208(2) 0.0372(7) Uani d . 1
C C8 1.5404(3) 0.0694(3) 0.1846(3) 0.0493(8) Uani d . 1
H H8 1.5454 0.0298 0.2558 0.059 Uiso calc R 1
C C9 1.4171(3) 0.1179(3) 0.1434(3) 0.0543(9) Uani d . 1
H H9 1.3402 0.1112 0.1887 0.065 Uiso calc R 1
C C10 1.5144(3) 0.1830(3) -0.0202(3) 0.0535(9) Uani d . 1
H H10 1.5063 0.2220 -0.0914 0.064 Uiso calc R 1
C C11 1.6411(3) 0.1381(3) 0.0153(2) 0.0475(8) Uani d . 1
H H11 1.7167 0.1469 -0.0312 0.057 Uiso calc R 1
N N4 1.4015(2) 0.1739(2) 0.0422(2) 0.0503(7) Uani d . 1
C C12 1.7903(3) 0.0284(3) 0.1687(2) 0.0399(7) Uani d . 1
N N5 1.8966(3) 0.0221(2) 0.0996(2) 0.0465(7) Uani d . 1
H H5A 1.886(3) 0.038(3) 0.029(3) 0.056 Uiso d . 1
N N6 2.0265(3) -0.0290(3) 0.1353(2) 0.0567(7) Uani d D 1
H H6A 2.055(3) -0.073(2) 0.1978(16) 0.068 Uiso d D 1
H H6B 2.063(3) 0.0379(13) 0.139(2) 0.068 Uiso d D 1
O O2 1.8005(2) -0.0061(2) 0.26723(16) 0.0554(6) Uani d . 1
C C13 0.4765(3) 0.5258(2) 0.3540(2) 0.0332(6) Uani d . 1
C C14 0.5966(3) 0.4930(2) 0.2951(2) 0.0341(6) Uani d . 1
C C15 0.6845(3) 0.5827(3) 0.2644(2) 0.0422(7) Uani d . 1
H H15 0.7643 0.5626 0.2253 0.051 Uiso calc R 1
C C16 0.6554(3) 0.7004(3) 0.2908(3) 0.0494(8) Uani d . 1
H H16 0.7150 0.7593 0.2688 0.059 Uiso calc R 1
C C17 0.5384(3) 0.7318(3) 0.3498(3) 0.0523(8) Uani d . 1
H H17 0.5193 0.8112 0.3686 0.063 Uiso calc R 1
C C18 0.4507(3) 0.6443(3) 0.3803(2) 0.0431(7) Uani d . 1
H H18 0.3716 0.6655 0.4199 0.052 Uiso calc R 1
C C19 0.3751(3) 0.4353(3) 0.3851(2) 0.0370(7) Uani d . 1
C C20 0.9415(3) 0.3499(3) -0.0036(2) 0.0362(7) Uani d . 1
C C21 0.8277(3) 0.3781(2) 0.0644(2) 0.0354(7) Uani d . 1
C C22 0.7142(3) 0.4466(3) 0.0174(2) 0.0461(8) Uani d . 1
H H22 0.6381 0.4651 0.0614 0.055 Uiso calc R 1
C C23 0.7128(3) 0.4875(3) -0.0929(3) 0.0539(9) Uani d . 1
H H23 0.6369 0.5351 -0.1224 0.065 Uiso calc R 1
C C24 0.8230(4) 0.4582(3) -0.1597(3) 0.0596(9) Uani d . 1
H H24 0.8211 0.4842 -0.2346 0.072 Uiso calc R 1
C C25 0.9349(3) 0.3908(3) -0.1152(2) 0.0493(8) Uani d . 1
H H25 1.0092 0.3716 -0.1608 0.059 Uiso calc R 1
C C26 1.0681(3) 0.2813(3) 0.0411(2) 0.0400(7) Uani d . 1
O O3 0.3859(2) 0.3334(2) 0.35568(18) 0.0527(6) Uani d . 1
O O4 0.2723(2) 0.4780(2) 0.44413(17) 0.0497(6) Uani d . 1
H H4A 0.206(4) 0.418(3) 0.464(3) 0.075 Uiso d . 1
O O5 1.0847(2) 0.2491(2) 0.13772(17) 0.0538(6) Uani d . 1
O O6 1.1615(2) 0.2591(2) -0.03501(18) 0.0580(6) Uani d . 1
H H6 1.243(4) 0.233(4) -0.001(3) 0.087 Uiso d . 1
S S1 0.63294(8) 0.33963(7) 0.26177(6) 0.0447(2) Uani d . 1
S S2 0.83205(8) 0.32746(7) 0.20758(6) 0.0448(2) Uani d . 1

loop_
_atom_site_aniso_label
_atom_site_aniso_U_11
_atom_site_aniso_U_22
_atom_site_aniso_U_33
_atom_site_aniso_U_12
_atom_site_aniso_U_13
_atom_site_aniso_U_23
C1 0.0281(15) 0.0398(16) 0.0363(15) 0.0000(13) -0.0009(12) 0.0003(12)
C2 0.0394(17) 0.0509(19) 0.0362(16) -0.0047(15) 0.0025(13) -0.0059(13)
C3 0.0419(18) 0.066(2) 0.0331(16) -0.0054(16) 0.0065(13) -0.0033(15)
C4 0.0398(18) 0.057(2) 0.0508(19) -0.0085(15) 0.0020(15) -0.0138(15)
C5 0.0348(17) 0.059(2) 0.0350(16) -0.0063(15) 0.0063(12) -0.0091(14)
C6 0.0379(17) 0.0455(18) 0.0373(17) 0.0010(14) 0.0015(13) -0.0013(14)
N1 0.0345(15) 0.0600(17) 0.0476(16) -0.0091(13) 0.0039(12) -0.0011(13)
N2 0.0495(17) 0.0640(19) 0.0430(15) -0.0209(14) -0.0018(13) -0.0023(14)
N3 0.053(2) 0.059(2) 0.078(2) -0.0191(16) -0.0011(16) -0.0041(16)
O1 0.0717(17) 0.0755(17) 0.0407(13) -0.0269(13) 0.0135(11) -0.0011(11)
C7 0.0401(17) 0.0372(16) 0.0360(16) -0.0070(13) 0.0037(13) -0.0097(12)
C8 0.046(2) 0.058(2) 0.0437(18) -0.0086(16) 0.0073(15) -0.0014(15)
C9 0.043(2) 0.069(2) 0.052(2) -0.0119(17) 0.0127(16) -0.0071(17)
C10 0.0402(19) 0.072(2) 0.0449(19) -0.0004(17) 0.0037(15) 0.0007(16)
C11 0.0349(18) 0.067(2) 0.0397(17) -0.0026(15) 0.0062(13) -0.0047(15)
N4 0.0317(15) 0.0610(18) 0.0584(17) -0.0032(13) 0.0022(12) -0.0097(14)
C12 0.0436(18) 0.0412(17) 0.0358(17) -0.0046(14) -0.0005(14) -0.0076(13)
N5 0.0383(15) 0.0621(18) 0.0368(14) 0.0059(13) -0.0048(12) -0.0034(13)
N6 0.0417(17) 0.076(2) 0.0469(16) 0.0155(15) -0.0081(13) 0.0024(14)
O2 0.0623(15) 0.0667(15) 0.0353(12) -0.0039(12) -0.0011(10) 0.0013(10)
C13 0.0322(16) 0.0379(16) 0.0290(14) -0.0030(12) -0.0035(11) -0.0016(12)
C14 0.0336(16) 0.0399(16) 0.0289(14) -0.0066(13) 0.0004(12) -0.0021(12)
C15 0.0408(18) 0.0468(19) 0.0399(17) -0.0126(14) 0.0033(13) -0.0025(14)
C16 0.050(2) 0.044(2) 0.055(2) -0.0193(16) -0.0050(16) -0.0002(15)
C17 0.056(2) 0.0419(19) 0.061(2) -0.0073(16) -0.0038(17) -0.0120(16)
C18 0.0399(18) 0.0451(19) 0.0445(17) -0.0010(14) -0.0032(13) -0.0081(14)
C19 0.0305(16) 0.0481(19) 0.0313(15) -0.0035(14) -0.0018(12) 0.0002(13)
C20 0.0315(16) 0.0415(17) 0.0363(16) -0.0061(13) 0.0021(12) -0.0060(12)
C21 0.0317(16) 0.0378(16) 0.0374(16) -0.0050(13) -0.0003(12) -0.0066(12)
C22 0.0375(18) 0.0520(19) 0.0467(19) 0.0040(15) 0.0014(14) -0.0041(15)
C23 0.046(2) 0.066(2) 0.047(2) 0.0090(17) -0.0104(16) -0.0024(16)
C24 0.058(2) 0.089(3) 0.0292(17) 0.001(2) -0.0051(15) 0.0017(17)
C25 0.0390(18) 0.072(2) 0.0373(17) -0.0065(16) 0.0071(14) -0.0084(15)
C26 0.0323(17) 0.0470(18) 0.0428(18) -0.0099(14) 0.0032(13) -0.0100(14)
O3 0.0491(14) 0.0483(14) 0.0633(14) -0.0171(11) 0.0181(11) -0.0129(11)
O4 0.0364(12) 0.0570(14) 0.0558(14) -0.0081(10) 0.0146(10) -0.0075(11)
O5 0.0403(13) 0.0760(16) 0.0409(13) 0.0067(11) 0.0023(10) 0.0002(11)
O6 0.0344(13) 0.0898(18) 0.0473(13) 0.0066(12) 0.0070(10) -0.0099(12)
S1 0.0433(5) 0.0398(5) 0.0507(5) -0.0061(3) 0.0142(4) -0.0066(3)
S2 0.0388(4) 0.0557(5) 0.0359(4) 0.0054(4) 0.0052(3) 0.0019(3)

loop_
_atom_type_symbol
_atom_type_description
_atom_type_scat_dispersion_real
_atom_type_scat_dispersion_imag
_atom_type_scat_source
C C 0.0033 0.0016 'International Tables Vol C Tables 4.2.6.8 and 6.1.1.4'
H H 0.0000 0.0000 'International Tables Vol C Tables 4.2.6.8 and 6.1.1.4'
N N 0.0061 0.0033 'International Tables Vol C Tables 4.2.6.8 and 6.1.1.4'
O O 0.0106 0.0060 'International Tables Vol C Tables 4.2.6.8 and 6.1.1.4'
S S 0.1246 0.1234 'International Tables Vol C Tables 4.2.6.8 and 6.1.1.4'

loop_
_geom_angle_atom_site_label_1
_geom_angle_atom_site_label_2
_geom_angle_atom_site_label_3
_geom_angle
C2 C1 C5 117.4(3)
C2 C1 C6 124.2(3)
C5 C1 C6 118.4(2)
C1 C2 C3 119.6(3)
C1 C2 H2 120.2
C3 C2 H2 120.2
N1 C3 C2 122.8(3)
N1 C3 H3 118.6
C2 C3 H3 118.6
N1 C4 C5 123.3(3)
N1 C4 H4 118.3
C5 C4 H4 118.3
C4 C5 C1 119.4(3)
C4 C5 H5 120.3
C1 C5 H5 120.3
O1 C6 N2 123.0(3)
O1 C6 C1 120.1(3)
N2 C6 C1 116.9(3)
C3 N1 C4 117.5(3)
C6 N2 N3 123.0(3)
C6 N2 H2A 119(2)
N3 N2 H2A 118(2)
N2 N3 H3A 111(3)
N2 N3 H3B 111(3)
H3A N3 H3B 104(3)
C8 C7 C11 116.8(3)
C8 C7 C12 118.9(3)
C11 C7 C12 124.3(3)
C9 C8 C7 119.9(3)
C9 C8 H8 120.0
C7 C8 H8 120.0
N4 C9 C8 123.6(3)
N4 C9 H9 118.2
C8 C9 H9 118.2
N4 C10 C11 123.3(3)
N4 C10 H10 118.3
C11 C10 H10 118.3
C10 C11 C7 119.8(3)
C10 C11 H11 120.1
C7 C11 H11 120.1
C9 N4 C10 116.6(3)
O2 C12 N5 122.0(3)
O2 C12 C7 121.2(3)
N5 C12 C7 116.8(3)
C12 N5 N6 121.5(3)
C12 N5 H5A 121(2)
N6 N5 H5A 117(2)
N5 N6 H6A 133(2)
N5 N6 H6B 99(2)
H6A N6 H6B 101.2(13)
C18 C13 C14 119.3(2)
C18 C13 C19 119.8(3)
C14 C13 C19 120.9(2)
C15 C14 C13 118.3(3)
C15 C14 S1 121.7(2)
C13 C14 S1 119.9(2)
C16 C15 C14 121.1(3)
C16 C15 H15 119.5
C14 C15 H15 119.5
C15 C16 C17 120.4(3)
C15 C16 H16 119.8
C17 C16 H16 119.8
C18 C17 C16 119.1(3)
C18 C17 H17 120.5
C16 C17 H17 120.5
C17 C18 C13 121.8(3)
C17 C18 H18 119.1
C13 C18 H18 119.1
O3 C19 O4 123.6(3)
O3 C19 C13 122.9(3)
O4 C19 C13 113.4(3)
C25 C20 C21 118.5(3)
C25 C20 C26 119.7(3)
C21 C20 C26 121.8(2)
C22 C21 C20 118.6(3)
C22 C21 S2 121.5(2)
C20 C21 S2 119.9(2)
C23 C22 C21 121.1(3)
C23 C22 H22 119.4
C21 C22 H22 119.4
C22 C23 C24 120.3(3)
C22 C23 H23 119.9
C24 C23 H23 119.9
C25 C24 C23 119.4(3)
C25 C24 H24 120.3
C23 C24 H24 120.3
C24 C25 C20 122.0(3)
C24 C25 H25 119.0
C20 C25 H25 119.0
O5 C26 O6 123.0(3)
O5 C26 C20 123.7(3)
O6 C26 C20 113.3(3)
C19 O4 H4A 113(2)
C26 O6 H6 109(2)
C14 S1 S2 105.38(9)
C21 S2 S1 105.62(10)

loop_
_geom_bond_atom_site_label_1
_geom_bond_atom_site_label_2
_geom_bond_distance
C1 C2 1.382(4)
C1 C5 1.384(4)
C1 C6 1.498(4)
C2 C3 1.377(4)
C2 H2 0.9300
C3 N1 1.332(4)
C3 H3 0.9300
C4 N1 1.332(4)
C4 C5 1.368(4)
C4 H4 0.9300
C5 H5 0.9300
C6 O1 1.231(3)
C6 N2 1.323(4)
N2 N3 1.407(4)
N2 H2A 0.82(3)
N3 H3A 0.843(18)
N3 H3B 0.80(3)
C7 C8 1.374(4)
C7 C11 1.384(4)
C7 C12 1.496(4)
C8 C9 1.370(4)
C8 H8 0.9300
C9 N4 1.327(4)
C9 H9 0.9300
C10 N4 1.337(4)
C10 C11 1.367(4)
C10 H10 0.9300
C11 H11 0.9300
C12 O2 1.229(3)
C12 N5 1.328(4)
N5 N6 1.413(4)
N5 H5A 0.87(3)
N6 H6A 0.90(2)
N6 H6B 0.86(2)
C13 C18 1.378(4)
C13 C14 1.407(4)
C13 C19 1.493(4)
C14 C15 1.390(4)
C14 S1 1.783(3)
C15 C16 1.373(4)
C15 H15 0.9300
C16 C17 1.378(4)
C16 H16 0.9300
C17 C18 1.372(4)
C17 H17 0.9300
C18 H18 0.9300
C19 O3 1.211(3)
C19 O4 1.309(3)
C20 C25 1.393(4)
C20 C21 1.408(4)
C20 C26 1.484(4)
C21 C22 1.392(4)
C21 S2 1.781(3)
C22 C23 1.376(4)
C22 H22 0.9300
C23 C24 1.376(4)
C23 H23 0.9300
C24 C25 1.364(4)
C24 H24 0.9300
C25 H25 0.9300
C26 O5 1.209(3)
C26 O6 1.316(3)
O4 H4A 0.98(4)
O6 H6 0.93(4)
S1 S2 2.0519(11)

loop_
_geom_hbond_atom_site_label_D
_geom_hbond_atom_site_label_H
_geom_hbond_atom_site_label_A
_geom_hbond_site_symmetry_A
_geom_hbond_distance_DH
_geom_hbond_distance_HA
_geom_hbond_distance_DA
_geom_hbond_angle_DHA
_geom_hbond_publ_flag
N2 H2A O2 1_355 0.82(3) 2.14(3) 2.884(3) 150(3) yes
N3 H3A O3 2_556 0.843(18) 2.44(3) 3.148(4) 142(3) yes
N3 H3B N3 2_456 0.80(3) 2.545(15) 3.068(7) 124.5(18) yes
N5 H5A N6 2_955 0.87(3) 2.18(3) 2.947(4) 148(3) yes
N6 H6B O5 1_655 0.86(2) 2.356(12) 3.177(4) 160(3) yes
C9 H9 O1 2_656 0.93 2.53 3.292(4) 140 yes
N6 H6A O1 2_756 0.90(2) 2.520(16) 3.187(3) 131.3(16) yes
O4 H4A N1 . 0.98(4) 1.66(4) 2.642(3) 174(3) yes
O6 H6 N4 . 0.93(4) 1.71(4) 2.629(3) 171(4) yes
C15 H15 S2 . 0.93 2.64 3.176(3) 117 yes
C22 H22 S1 . 0.93 2.68 3.197(3) 116 yes

loop_
_geom_torsion_atom_site_label_1
_geom_torsion_atom_site_label_2
_geom_torsion_atom_site_label_3
_geom_torsion_atom_site_label_4
_geom_torsion
C5 C1 C2 C3 1.0(4)
C6 C1 C2 C3 -177.1(3)
C1 C2 C3 N1 -0.6(5)
N1 C4 C5 C1 -1.3(5)
C2 C1 C5 C4 -0.1(4)
C6 C1 C5 C4 178.1(3)
C2 C1 C6 O1 157.2(3)
C5 C1 C6 O1 -20.9(4)
C2 C1 C6 N2 -22.0(4)
C5 C1 C6 N2 160.0(3)
C2 C3 N1 C4 -0.7(5)
C5 C4 N1 C3 1.7(5)
O1 C6 N2 N3 0.8(5)
C1 C6 N2 N3 180.0(3)
C11 C7 C8 C9 -0.8(4)
C12 C7 C8 C9 178.5(3)
C7 C8 C9 N4 1.1(5)
N4 C10 C11 C7 0.1(5)
C8 C7 C11 C10 0.2(4)
C12 C7 C11 C10 -179.1(3)
C8 C9 N4 C10 -0.8(5)
C11 C10 N4 C9 0.1(5)
C8 C7 C12 O2 -10.3(4)
C11 C7 C12 O2 169.0(3)
C8 C7 C12 N5 169.5(3)
C11 C7 C12 N5 -11.2(4)
O2 C12 N5 N6 2.3(5)
C7 C12 N5 N6 -177.4(2)
C18 C13 C14 C15 -0.8(4)
C19 C13 C14 C15 177.3(2)
C18 C13 C14 S1 179.1(2)
C19 C13 C14 S1 -2.7(3)
C13 C14 C15 C16 0.1(4)
S1 C14 C15 C16 -179.8(2)
C14 C15 C16 C17 0.7(5)
C15 C16 C17 C18 -0.9(5)
C16 C17 C18 C13 0.2(5)
C14 C13 C18 C17 0.6(4)
C19 C13 C18 C17 -177.5(3)
C18 C13 C19 O3 173.1(3)
C14 C13 C19 O3 -5.0(4)
C18 C13 C19 O4 -5.1(4)
C14 C13 C19 O4 176.8(2)
C25 C20 C21 C22 -0.6(4)
C26 C20 C21 C22 177.7(3)
C25 C20 C21 S2 180.0(2)
C26 C20 C21 S2 -1.7(4)
C20 C21 C22 C23 -0.7(4)
S2 C21 C22 C23 178.7(2)
C21 C22 C23 C24 1.8(5)
C22 C23 C24 C25 -1.6(5)
C23 C24 C25 C20 0.2(5)
C21 C20 C25 C24 0.9(5)
C26 C20 C25 C24 -177.5(3)
C25 C20 C26 O5 175.4(3)
C21 C20 C26 O5 -2.9(4)
C25 C20 C26 O6 -4.3(4)
C21 C20 C26 O6 177.4(2)
C15 C14 S1 S2 11.8(2)
C13 C14 S1 S2 -168.14(19)
C22 C21 S2 S1 18.2(3)
C20 C21 S2 S1 -162.45(19)
C14 S1 S2 C21 -87.08(13)

loop_
_cod_related_entry_id
_cod_related_entry_database
_cod_related_entry_code
1 ChemSpider 21117855
